data_7106199
loop_
_publ_author_name
'Kathrin Kutlescha'
'Gopaladasu T. Venkanna'
'Rhett Kempe'

_publ_section_title
;
 The potassium hydride mediated trimerization of imines
;
_journal_name_full Chem.Commun.
_journal_page_first 4183
_journal_paper_doi 10.1039/c0cc04565a
_journal_volume 47
_journal_year 2011
_chemical_formula_sum 'C31 H25 N O'
_chemical_formula_weight 427.52
_chemical_name_systematic
;
?
;
_space_group_IT_number 14
_symmetry_cell_setting monoclinic
_symmetry_space_group_name_Hall '-P 2yn'
_symmetry_space_group_name_H-M 'P 1 21/n 1'
_atom_sites_solution_hydrogens geom
_atom_sites_solution_primary direct
_atom_sites_solution_secondary difmap
_audit_creation_method SHELXL-97
_cell_angle_alpha 90.00
_cell_angle_beta 93.129(7)
_cell_angle_gamma 90.00
_cell_formula_units_Z 4
_cell_length_a 10.0630(8)
_cell_length_b 15.9800(13)
_cell_length_c 13.9950(12)
_cell_measurement_reflns_used all
_cell_measurement_temperature 133(2)
_cell_volume 2247.1(3)
_computing_cell_refinement X-AREA-STOE
_computing_data_collection X-AREA-STOE
_computing_data_reduction X-AREA-STOE
_computing_structure_refinement 'SHELXL-97 (Sheldrick, 1997)'
_computing_structure_solution SIR-97
_diffrn_ambient_temperature 133(2)
_diffrn_measured_fraction_theta_full 0.994
_diffrn_measured_fraction_theta_max 0.994
_diffrn_measurement_device_type STOE-IPDSII
_diffrn_measurement_method Omega-Scan
_diffrn_radiation_monochromator graphite
_diffrn_radiation_source 'fine-focus sealed tube'
_diffrn_radiation_type MoK\a
_diffrn_radiation_wavelength 0.71069
_diffrn_reflns_av_R_equivalents 0.1170
_diffrn_reflns_av_sigmaI/netI 0.0972
_diffrn_reflns_limit_h_max 11
_diffrn_reflns_limit_h_min -12
_diffrn_reflns_limit_k_max 19
_diffrn_reflns_limit_k_min -19
_diffrn_reflns_limit_l_max 17
_diffrn_reflns_limit_l_min -17
_diffrn_reflns_number 27913
_diffrn_reflns_theta_full 25.70
_diffrn_reflns_theta_max 25.70
_diffrn_reflns_theta_min 1.94
_exptl_absorpt_coefficient_mu 0.076
_exptl_absorpt_correction_type none
_exptl_crystal_colour red
_exptl_crystal_density_diffrn 1.264
_exptl_crystal_density_method 'not measured'
_exptl_crystal_description prism
_exptl_crystal_F_000 904
_exptl_crystal_size_max 0.39
_exptl_crystal_size_mid 0.26
_exptl_crystal_size_min 0.13
_refine_diff_density_max 0.170
_refine_diff_density_min -0.134
_refine_diff_density_rms 0.036
_refine_ls_extinction_method none
_refine_ls_goodness_of_fit_ref 0.908
_refine_ls_hydrogen_treatment mixed
_refine_ls_matrix_type full
_refine_ls_number_parameters 303
_refine_ls_number_reflns 4256
_refine_ls_number_restraints 0
_refine_ls_restrained_S_all 0.908
_refine_ls_R_factor_all 0.1188
_refine_ls_R_factor_gt 0.0534
_refine_ls_shift/su_max 0.001
_refine_ls_shift/su_mean 0.000
_refine_ls_structure_factor_coef Fsqd
_refine_ls_weighting_details 'calc w=1/[\s^2^(Fo^2^)+(0.0298P)^2^+0.0000P] where P=(Fo^2^+2Fc^2^)/3'
_refine_ls_weighting_scheme calc
_refine_ls_wR_factor_gt 0.0751
_refine_ls_wR_factor_ref 0.0880
_reflns_number_gt 2494
_reflns_number_total 4256
_reflns_threshold_expression >2sigma(I)
_cod_data_source_file c0cc04565a.txt
_cod_data_source_block k754m
_cod_original_sg_symbol_H-M P2(1)/n
_cod_database_code 7106199
_cell_measurement_2theta_min 2.92
_cell_measurement_2theta_max 51.96

loop_
_symmetry_equiv_pos_as_xyz
'x, y, z'
'-x+1/2, y+1/2, -z+1/2'
'-x, -y, -z'
'x-1/2, -y-1/2, z-1/2'

loop_
_atom_site_label
_atom_site_type_symbol
_atom_site_fract_x
_atom_site_fract_y
_atom_site_fract_z
_atom_site_U_iso_or_equiv
_atom_site_adp_type
_atom_site_occupancy
_atom_site_symmetry_multiplicity
_atom_site_calc_flag
_atom_site_refinement_flags
_atom_site_disorder_assembly
_atom_site_disorder_group
C1 C 0.1692(2) 0.27216(14) 0.91388(15) 0.0249(5) Uani 1 1 d . . .
C2 C 0.2651(2) 0.21050(13) 0.91606(14) 0.0242(5) Uani 1 1 d . . .
C3 C 0.3778(2) 0.20640(13) 0.98427(15) 0.0249(5) Uani 1 1 d . . .
H3 H 0.3889 0.2388 1.0411 0.030 Uiso 1 1 calc R . .
C4 C 0.4656(2) 0.14869(13) 0.95410(15) 0.0238(5) Uani 1 1 d . . .
C5 C 0.4069(2) 0.11110(14) 0.86730(15) 0.0263(5) Uani 1 1 d . . .
H5 H 0.4461 0.0673 0.8326 0.032 Uiso 1 1 calc R . .
C6 C 0.2877(2) 0.14769(14) 0.84283(15) 0.0247(5) Uani 1 1 d . . .
C7 C 0.1933(2) 0.12184(14) 0.76433(15) 0.0257(5) Uani 1 1 d . . .
C8 C 0.0584(2) 0.11079(14) 0.77926(17) 0.0320(6) Uani 1 1 d . . .
H8 H 0.0273 0.1192 0.8414 0.038 Uiso 1 1 calc R . .
C9 C -0.0302(2) 0.08788(15) 0.70553(18) 0.0385(6) Uani 1 1 d . . .
H9 H -0.1218 0.0814 0.7171 0.046 Uiso 1 1 calc R . .
C10 C 0.0129(3) 0.07421(15) 0.61491(19) 0.0395(6) Uani 1 1 d . . .
H10 H -0.0488 0.0591 0.5640 0.047 Uiso 1 1 calc R . .
C11 C 0.1464(3) 0.08270(15) 0.59870(17) 0.0352(6) Uani 1 1 d . . .
H11 H 0.1769 0.0726 0.5367 0.042 Uiso 1 1 calc R . .
C12 C 0.2357(2) 0.10591(13) 0.67259(15) 0.0290(6) Uani 1 1 d . . .
H12 H 0.3274 0.1111 0.6608 0.035 Uiso 1 1 calc R . .
C13 C 0.5983(2) 0.12805(14) 0.99712(14) 0.0242(5) Uani 1 1 d . . .
C14 C 0.6619(2) 0.05359(15) 0.97574(16) 0.0330(6) Uani 1 1 d . . .
H14 H 0.6182 0.0148 0.9332 0.040 Uiso 1 1 calc R . .
C15 C 0.7879(2) 0.03489(17) 1.01539(17) 0.0391(7) Uani 1 1 d . . .
H15 H 0.8293 -0.0166 1.0004 0.047 Uiso 1 1 calc R . .
C16 C 0.8530(2) 0.09074(16) 1.07635(17) 0.0372(6) Uani 1 1 d . . .
H16 H 0.9397 0.0784 1.1029 0.045 Uiso 1 1 calc R . .
C17 C 0.7918(2) 0.16462(15) 1.09868(16) 0.0327(6) Uani 1 1 d . . .
H17 H 0.8364 0.2031 1.1411 0.039 Uiso 1 1 calc R . .
C18 C 0.6664(2) 0.18325(14) 1.06006(15) 0.0266(5) Uani 1 1 d . . .
H18 H 0.6254 0.2345 1.0765 0.032 Uiso 1 1 calc R . .
C19 C -0.0342(2) 0.31906(14) 0.81917(15) 0.0249(5) Uani 1 1 d . . .
C20 C -0.0742(2) 0.36527(13) 0.73898(15) 0.0264(5) Uani 1 1 d . . .
H20 H -0.0104 0.3829 0.6956 0.032 Uiso 1 1 calc R . .
C21 C -0.2060(2) 0.38563(13) 0.72196(15) 0.0270(5) Uani 1 1 d . . .
H21 H -0.2328 0.4170 0.6665 0.032 Uiso 1 1 calc R . .
C22 C -0.3005(2) 0.36085(13) 0.78500(15) 0.0249(5) Uani 1 1 d . . .
C23 C -0.2609(2) 0.31505(13) 0.86524(15) 0.0260(5) Uani 1 1 d . . .
H23 H -0.3245 0.2984 0.9092 0.031 Uiso 1 1 calc R . .
C24 C -0.1281(2) 0.29333(14) 0.88163(15) 0.0266(5) Uani 1 1 d . . .
H24 H -0.1015 0.2606 0.9360 0.032 Uiso 1 1 calc R . .
C25 C -0.5285(2) 0.36155(16) 0.82439(16) 0.0351(6) Uani 1 1 d . . .
H25A H -0.5350 0.3005 0.8281 0.053 Uiso 1 1 calc R . .
H25B H -0.6144 0.3847 0.8009 0.053 Uiso 1 1 calc R . .
H25C H -0.5047 0.3842 0.8881 0.053 Uiso 1 1 calc R . .
C26 C 0.1455(2) 0.32347(13) 1.00008(15) 0.0238(5) Uani 1 1 d . . .
C27 C 0.1416(2) 0.40990(14) 0.99366(16) 0.0285(5) Uani 1 1 d . . .
H27 H 0.1487 0.4362 0.9333 0.034 Uiso 1 1 calc R . .
C28 C 0.1275(2) 0.45821(14) 1.07431(17) 0.0299(6) Uani 1 1 d . . .
H28 H 0.1270 0.5175 1.0698 0.036 Uiso 1 1 calc R . .
C29 C 0.1141(2) 0.41957(15) 1.16164(17) 0.0300(6) Uani 1 1 d . . .
H29 H 0.1039 0.4525 1.2173 0.036 Uiso 1 1 calc R . .
C30 C 0.1155(2) 0.33400(15) 1.16844(16) 0.0296(6) Uani 1 1 d . . .
H30 H 0.1048 0.3079 1.2285 0.036 Uiso 1 1 calc R . .
C31 C 0.1322(2) 0.28553(14) 1.08827(15) 0.0283(5) Uani 1 1 d . . .
H31 H 0.1346 0.2263 1.0935 0.034 Uiso 1 1 calc R . .
N1 N 0.10157(19) 0.29449(13) 0.83084(14) 0.0278(5) Uani 1 1 d . . .
O1 O -0.42841(14) 0.38384(10) 0.76029(11) 0.0335(4) Uani 1 1 d . . .
H1N H 0.130(2) 0.2720(13) 0.7792(16) 0.028(7) Uiso 1 1 d . . .

loop_
_atom_site_aniso_label
_atom_site_aniso_U_11
_atom_site_aniso_U_22
_atom_site_aniso_U_33
_atom_site_aniso_U_23
_atom_site_aniso_U_13
_atom_site_aniso_U_12
C1 0.0224(12) 0.0274(13) 0.0250(12) 0.0023(10) 0.0027(10) -0.0023(10)
C2 0.0229(12) 0.0263(12) 0.0237(12) 0.0012(10) 0.0033(10) 0.0014(11)
C3 0.0256(12) 0.0274(13) 0.0217(11) 0.0005(10) 0.0028(10) -0.0006(11)
C4 0.0232(12) 0.0246(13) 0.0237(11) 0.0013(10) 0.0020(10) -0.0002(10)
C5 0.0238(12) 0.0297(14) 0.0259(12) -0.0010(10) 0.0061(10) 0.0038(11)
C6 0.0250(13) 0.0252(13) 0.0243(12) -0.0001(9) 0.0046(10) -0.0002(10)
C7 0.0253(12) 0.0238(12) 0.0277(12) -0.0018(10) -0.0020(10) 0.0046(11)
C8 0.0236(13) 0.0352(15) 0.0375(14) -0.0054(11) 0.0041(11) 0.0000(11)
C9 0.0220(13) 0.0394(15) 0.0535(17) -0.0056(13) -0.0047(12) -0.0017(12)
C10 0.0402(16) 0.0346(15) 0.0418(16) -0.0055(12) -0.0150(13) 0.0019(13)
C11 0.0413(16) 0.0342(14) 0.0296(14) -0.0018(11) -0.0026(12) 0.0034(12)
C12 0.0261(13) 0.0282(14) 0.0324(13) -0.0035(10) 0.0001(11) 0.0034(11)
C13 0.0259(12) 0.0274(13) 0.0195(11) 0.0035(10) 0.0041(9) -0.0016(11)
C14 0.0309(14) 0.0352(15) 0.0324(14) -0.0041(11) -0.0022(11) 0.0046(12)
C15 0.0297(15) 0.0445(16) 0.0426(16) -0.0019(13) -0.0021(13) 0.0129(12)
C16 0.0229(13) 0.0497(17) 0.0385(15) 0.0025(13) -0.0039(11) 0.0041(12)
C17 0.0308(14) 0.0403(15) 0.0266(13) -0.0004(11) -0.0019(11) -0.0055(12)
C18 0.0254(13) 0.0291(13) 0.0255(12) 0.0029(10) 0.0036(10) -0.0001(10)
C19 0.0232(13) 0.0277(13) 0.0237(12) -0.0032(10) -0.0005(10) 0.0027(10)
C20 0.0262(13) 0.0273(13) 0.0259(12) 0.0009(10) 0.0022(10) -0.0008(11)
C21 0.0304(13) 0.0268(13) 0.0235(12) 0.0036(10) -0.0006(10) 0.0009(11)
C22 0.0233(12) 0.0259(13) 0.0251(12) -0.0010(10) -0.0028(10) 0.0005(10)
C23 0.0258(13) 0.0278(13) 0.0247(12) 0.0016(10) 0.0031(10) -0.0023(10)
C24 0.0283(13) 0.0287(13) 0.0225(12) 0.0039(10) -0.0006(10) 0.0027(11)
C25 0.0239(13) 0.0466(16) 0.0351(14) 0.0015(12) 0.0034(11) 0.0021(12)
C26 0.0161(12) 0.0267(13) 0.0284(13) 0.0013(10) -0.0003(10) 0.0026(10)
C27 0.0233(13) 0.0315(13) 0.0306(13) 0.0013(11) 0.0006(10) 0.0006(11)
C28 0.0229(13) 0.0257(13) 0.0407(15) -0.0027(11) -0.0025(11) 0.0017(11)
C29 0.0216(13) 0.0359(15) 0.0327(14) -0.0089(12) 0.0030(11) 0.0019(11)
C30 0.0272(13) 0.0344(15) 0.0275(13) 0.0009(11) 0.0037(10) 0.0025(11)
C31 0.0273(13) 0.0261(13) 0.0316(13) 0.0004(11) 0.0024(10) 0.0036(11)
N1 0.0248(11) 0.0363(12) 0.0227(11) -0.0012(9) 0.0033(9) 0.0061(9)
O1 0.0243(9) 0.0422(10) 0.0338(9) 0.0066(8) -0.0001(7) 0.0017(8)

loop_
_atom_type_symbol
_atom_type_description
_atom_type_scat_dispersion_real
_atom_type_scat_dispersion_imag
_atom_type_scat_source
C C 0.0033 0.0016 'International Tables Vol C Tables 4.2.6.8 and 6.1.1.4'
H H 0.0000 0.0000 'International Tables Vol C Tables 4.2.6.8 and 6.1.1.4'
N N 0.0061 0.0033 'International Tables Vol C Tables 4.2.6.8 and 6.1.1.4'
O O 0.0106 0.0060 'International Tables Vol C Tables 4.2.6.8 and 6.1.1.4'

loop_
_geom_angle_atom_site_label_1
_geom_angle_atom_site_label_2
_geom_angle_atom_site_label_3
_geom_angle
_geom_angle_site_symmetry_1
_geom_angle_site_symmetry_3
_geom_angle_publ_flag
N1 C1 C2 121.5(2) . . ?
N1 C1 C26 116.89(19) . . ?
C2 C1 C26 121.26(19) . . ?
C1 C2 C3 124.81(19) . . ?
C1 C2 C6 127.67(19) . . ?
C3 C2 C6 106.62(18) . . ?
C4 C3 C2 109.01(19) . . ?
C3 C4 C5 107.41(18) . . ?
C3 C4 C13 128.0(2) . . ?
C5 C4 C13 124.61(19) . . ?
C6 C5 C4 110.20(19) . . ?
C5 C6 C2 106.69(19) . . ?
C5 C6 C7 126.2(2) . . ?
C2 C6 C7 126.71(19) . . ?
C8 C7 C12 117.56(19) . . ?
C8 C7 C6 121.13(19) . . ?
C12 C7 C6 121.3(2) . . ?
C9 C8 C7 121.1(2) . . ?
C8 C9 C10 120.5(2) . . ?
C9 C10 C11 119.5(2) . . ?
C10 C11 C12 120.1(2) . . ?
C11 C12 C7 121.1(2) . . ?
C14 C13 C18 117.3(2) . . ?
C14 C13 C4 121.42(19) . . ?
C18 C13 C4 121.2(2) . . ?
C15 C14 C13 121.2(2) . . ?
C16 C15 C14 120.1(2) . . ?
C17 C16 C15 119.6(2) . . ?
C16 C17 C18 120.5(2) . . ?
C17 C18 C13 121.2(2) . . ?
C24 C19 C20 119.4(2) . . ?
C24 C19 N1 122.01(19) . . ?
C20 C19 N1 118.4(2) . . ?
C21 C20 C19 120.2(2) . . ?
C20 C21 C22 120.7(2) . . ?
O1 C22 C23 125.1(2) . . ?
O1 C22 C21 115.54(18) . . ?
C23 C22 C21 119.4(2) . . ?
C22 C23 C24 120.0(2) . . ?
C19 C24 C23 120.4(2) . . ?
C27 C26 C31 119.3(2) . . ?
C27 C26 C1 120.1(2) . . ?
C31 C26 C1 120.5(2) . . ?
C28 C27 C26 120.6(2) . . ?
C27 C28 C29 119.5(2) . . ?
C30 C29 C28 120.4(2) . . ?
C29 C30 C31 120.3(2) . . ?
C30 C31 C26 120.0(2) . . ?
C1 N1 C19 127.1(2) . . ?
C22 O1 C25 117.45(17) . . ?

loop_
_geom_bond_atom_site_label_1
_geom_bond_atom_site_label_2
_geom_bond_distance
_geom_bond_site_symmetry_2
_geom_bond_publ_flag
C1 N1 1.362(3) . ?
C1 C2 1.378(3) . ?
C1 C26 1.489(3) . ?
C2 C3 1.444(3) . ?
C2 C6 1.461(3) . ?
C3 C4 1.360(3) . ?
C4 C5 1.451(3) . ?
C4 C13 1.472(3) . ?
C5 C6 1.362(3) . ?
C6 C7 1.472(3) . ?
C7 C8 1.395(3) . ?
C7 C12 1.398(3) . ?
C8 C9 1.376(3) . ?
C9 C10 1.380(3) . ?
C10 C11 1.381(4) . ?
C11 C12 1.383(3) . ?
C13 C14 1.391(3) . ?
C13 C18 1.399(3) . ?
C14 C15 1.389(3) . ?
C15 C16 1.376(3) . ?
C16 C17 1.375(3) . ?
C17 C18 1.378(3) . ?
C19 C24 1.385(3) . ?
C19 C20 1.385(3) . ?
C19 N1 1.422(3) . ?
C20 C21 1.373(3) . ?
C21 C22 1.390(3) . ?
C22 O1 1.365(3) . ?
C22 C23 1.381(3) . ?
C23 C24 1.388(3) . ?
C25 O1 1.430(3) . ?
C26 C27 1.384(3) . ?
C26 C31 1.388(3) . ?
C27 C28 1.381(3) . ?
C28 C29 1.382(3) . ?
C29 C30 1.371(3) . ?
C30 C31 1.381(3) . ?

loop_
_cod_related_entry_id
_cod_related_entry_database
_cod_related_entry_code
1 ChemSpider 30653265
